data_1501895
loop_
_publ_author_name
'Zhou, Rong'
'Wang, Jianfang'
'Song, Haibin'
'He, Zhengjie'

_publ_section_title
;
 Phosphine-catalyzed cascade [3 + 2] cyclization-allylic alkylation, [2 +
 2 + 1] annulation, and [3 + 2] cyclization reactions between allylic
 carbonates and enones.
;
_journal_issue 4
_journal_name_full 'Organic letters'
_journal_page_first 580
_journal_page_last 583
_journal_paper_doi 10.1021/ol102738b
_journal_volume 13
_journal_year 2011
_chemical_formula_moiety 'C31 H35 Cl O5'
_chemical_formula_sum 'C31 H35 Cl O5'
_chemical_formula_weight 523.04
_chemical_name_systematic
; 
 ? 
;
_space_group_IT_number 14
_symmetry_cell_setting monoclinic
_symmetry_space_group_name_Hall '-P 2ybc'
_symmetry_space_group_name_H-M 'P 1 21/c 1'
_atom_sites_solution_hydrogens geom
_atom_sites_solution_primary direct
_atom_sites_solution_secondary difmap
_audit_creation_method SHELXL-97
_cell_angle_alpha 90.00
_cell_angle_beta 104.267(4)
_cell_angle_gamma 90.00
_cell_formula_units_Z 4
_cell_length_a 14.6970(14)
_cell_length_b 14.3290(13)
_cell_length_c 14.3030(13)
_cell_measurement_reflns_used 8813
_cell_measurement_temperature 113(2)
_cell_measurement_theta_max 27.90
_cell_measurement_theta_min 1.50
_cell_volume 2919.2(5)
_computing_cell_refinement 'CrystalClear-SM Expert 2.0 r2'
_computing_data_collection 'CrystalClear-SM Expert 2.0 r2 (Rigaku, 2009)'
_computing_data_reduction 'CrystalClear-SM Expert 2.0 r2'
_computing_molecular_graphics 'CrystalStructure 4.0'
_computing_publication_material 'CrystalStructure 4.0 (Rigaku, 2009)'
_computing_structure_refinement 'SHELXL-97 (Sheldrick, 1997)'
_computing_structure_solution 'SHELXS-97 (Sheldrick, 1990)'
_diffrn_ambient_temperature 113(2)
_diffrn_detector_area_resol_mean 14.222
_diffrn_measured_fraction_theta_full 0.995
_diffrn_measured_fraction_theta_max 0.995
_diffrn_measurement_device_type 'Rigaku Saturn724 CCD'
_diffrn_measurement_method \w
_diffrn_radiation_monochromator multilayer
_diffrn_radiation_source 'rotating anode'
_diffrn_radiation_type MoK\a
_diffrn_radiation_wavelength 0.71075
_diffrn_reflns_av_R_equivalents 0.0546
_diffrn_reflns_av_sigmaI/netI 0.0592
_diffrn_reflns_limit_h_max 19
_diffrn_reflns_limit_h_min -19
_diffrn_reflns_limit_k_max 18
_diffrn_reflns_limit_k_min -18
_diffrn_reflns_limit_l_max 16
_diffrn_reflns_limit_l_min -18
_diffrn_reflns_number 27668
_diffrn_reflns_theta_full 27.85
_diffrn_reflns_theta_max 27.85
_diffrn_reflns_theta_min 2.02
_diffrn_standards_decay_% 0
_diffrn_standards_interval_count 0
_diffrn_standards_interval_time 0
_diffrn_standards_number 0
_exptl_absorpt_coefficient_mu 0.167
_exptl_absorpt_correction_T_max 0.9770
_exptl_absorpt_correction_T_min 0.9642
_exptl_absorpt_correction_type multi-scan
_exptl_absorpt_process_details CrystalClear
_exptl_crystal_colour colorless
_exptl_crystal_density_diffrn 1.190
_exptl_crystal_density_method 'not measured'
_exptl_crystal_description prism
_exptl_crystal_F_000 1112
_exptl_crystal_size_max 0.22
_exptl_crystal_size_mid 0.20
_exptl_crystal_size_min 0.14
_refine_diff_density_max 0.264
_refine_diff_density_min -0.176
_refine_diff_density_rms 0.044
_refine_ls_extinction_method none
_refine_ls_goodness_of_fit_ref 1.109
_refine_ls_hydrogen_treatment constr
_refine_ls_matrix_type full
_refine_ls_number_parameters 340
_refine_ls_number_reflns 6908
_refine_ls_number_restraints 0
_refine_ls_restrained_S_all 1.109
_refine_ls_R_factor_all 0.0785
_refine_ls_R_factor_gt 0.0554
_refine_ls_shift/su_max 0.001
_refine_ls_shift/su_mean 0.000
_refine_ls_structure_factor_coef Fsqd
_refine_ls_weighting_details 'calc w=1/[\s^2^(Fo^2^)+(0.0479P)^2^+0.0000P] where P=(Fo^2^+2Fc^2^)/3'
_refine_ls_weighting_scheme calc
_refine_ls_wR_factor_gt 0.1124
_refine_ls_wR_factor_ref 0.1218
_reflns_number_gt 5318
_reflns_number_total 6908
_reflns_threshold_expression >2sigma(I)
_cod_data_source_file ol102738b_si_001.cif
_cod_data_source_block shelxl
_cod_database_code 1501895

loop_
_symmetry_equiv_pos_as_xyz
'x, y, z'
'-x, y+1/2, -z+1/2'
'-x, -y, -z'
'x, -y-1/2, z-1/2'

loop_
_atom_site_label
_atom_site_type_symbol
_atom_site_fract_x
_atom_site_fract_y
_atom_site_fract_z
_atom_site_U_iso_or_equiv
_atom_site_adp_type
_atom_site_occupancy
_atom_site_symmetry_multiplicity
_atom_site_calc_flag
_atom_site_refinement_flags
Cl1 Cl 0.53368(3) 0.14550(3) 0.34619(3) 0.03981(14) Uani 1 1 d .
O1 O 0.29545(8) 0.26336(9) 0.65050(8) 0.0326(3) Uani 1 1 d .
O2 O 0.24617(8) 0.70850(9) 0.44627(9) 0.0374(3) Uani 1 1 d .
O3 O 0.21097(9) 0.56185(9) 0.38867(9) 0.0385(3) Uani 1 1 d .
O4 O 0.17979(9) 0.56845(10) 0.74702(9) 0.0412(3) Uani 1 1 d .
O5 O 0.30266(8) 0.51212(9) 0.86033(8) 0.0341(3) Uani 1 1 d .
C1 C 0.27700(11) 0.41174(12) 0.57930(11) 0.0242(4) Uani 1 1 d .
C2 C 0.38067(11) 0.42613(12) 0.58373(12) 0.0263(4) Uani 1 1 d .
H2 H 0.4174 0.4222 0.6525 0.032 Uiso 1 1 calc R
C3 C 0.38262(11) 0.52804(12) 0.54832(12) 0.0288(4) Uani 1 1 d .
H3A H 0.3901 0.5291 0.4814 0.035 Uiso 1 1 calc R
H3B H 0.4359 0.5623 0.5901 0.035 Uiso 1 1 calc R
C4 C 0.28728(11) 0.57470(12) 0.55268(12) 0.0273(4) Uani 1 1 d .
C5 C 0.22883(11) 0.49118(12) 0.56395(11) 0.0256(4) Uani 1 1 d .
H5 H 0.1635 0.4949 0.5604 0.031 Uiso 1 1 calc R
C6 C 0.24185(11) 0.31967(12) 0.60053(12) 0.0256(4) Uani 1 1 d .
C7 C 0.14091(11) 0.29503(12) 0.56067(12) 0.0272(4) Uani 1 1 d .
C8 C 0.08531(11) 0.33438(13) 0.47713(13) 0.0316(4) Uani 1 1 d .
H8 H 0.1109 0.3806 0.4434 0.038 Uiso 1 1 calc R
C9 C -0.00748(12) 0.30651(14) 0.44269(14) 0.0399(5) Uani 1 1 d .
H9 H -0.0453 0.3336 0.3856 0.048 Uiso 1 1 calc R
C10 C -0.04437(13) 0.23933(15) 0.49189(16) 0.0484(6) Uani 1 1 d .
H10 H -0.1081 0.2209 0.4691 0.058 Uiso 1 1 calc R
C11 C 0.01049(13) 0.19889(16) 0.57375(17) 0.0547(6) Uani 1 1 d .
H11 H -0.0150 0.1518 0.6066 0.066 Uiso 1 1 calc R
C12 C 0.10296(12) 0.22673(14) 0.60836(15) 0.0409(5) Uani 1 1 d .
H12 H 0.1406 0.1989 0.6651 0.049 Uiso 1 1 calc R
C13 C 0.41955(11) 0.35569(12) 0.52434(12) 0.0253(4) Uani 1 1 d .
C14 C 0.37780(11) 0.34423(12) 0.42658(12) 0.0291(4) Uani 1 1 d .
H14 H 0.3245 0.3809 0.3973 0.035 Uiso 1 1 calc R
C15 C 0.41248(11) 0.28006(13) 0.37071(12) 0.0308(4) Uani 1 1 d .
H15 H 0.3833 0.2724 0.3041 0.037 Uiso 1 1 calc R
C16 C 0.49017(11) 0.22804(12) 0.41453(12) 0.0290(4) Uani 1 1 d .
C17 C 0.53354(11) 0.23749(12) 0.51112(12) 0.0292(4) Uani 1 1 d .
H17 H 0.5872 0.2012 0.5399 0.035 Uiso 1 1 calc R
C18 C 0.49715(11) 0.30121(12) 0.56545(12) 0.0279(4) Uani 1 1 d .
H18 H 0.5260 0.3077 0.6323 0.033 Uiso 1 1 calc R
C19 C 0.24594(11) 0.62517(13) 0.45806(12) 0.0295(4) Uani 1 1 d .
C20 C 0.17303(14) 0.58986(15) 0.28682(13) 0.0448(5) Uani 1 1 d .
C21 C 0.14133(18) 0.49747(17) 0.23837(16) 0.0687(7) Uani 1 1 d .
H21A H 0.1952 0.4552 0.2472 0.082 Uiso 1 1 calc R
H21B H 0.1145 0.5076 0.1693 0.082 Uiso 1 1 calc R
H21C H 0.0937 0.4697 0.2672 0.082 Uiso 1 1 calc R
C22 C 0.25099(15) 0.63138(18) 0.24863(15) 0.0578(6) Uani 1 1 d .
H22A H 0.2703 0.6911 0.2807 0.069 Uiso 1 1 calc R
H22B H 0.2287 0.6415 0.1790 0.069 Uiso 1 1 calc R
H22C H 0.3046 0.5885 0.2614 0.069 Uiso 1 1 calc R
C23 C 0.09058(15) 0.65499(18) 0.27821(16) 0.0634(7) Uani 1 1 d .
H23A H 0.0486 0.6303 0.3158 0.076 Uiso 1 1 calc R
H23B H 0.0564 0.6602 0.2103 0.076 Uiso 1 1 calc R
H23C H 0.1133 0.7167 0.3029 0.076 Uiso 1 1 calc R
C24 C 0.29774(12) 0.64523(12) 0.63680(12) 0.0301(4) Uani 1 1 d .
H24A H 0.3404 0.6961 0.6279 0.036 Uiso 1 1 calc R
H24B H 0.2357 0.6733 0.6345 0.036 Uiso 1 1 calc R
C25 C 0.33544(12) 0.60170(12) 0.73463(12) 0.0297(4) Uani 1 1 d .
C26 C 0.42572(12) 0.60183(13) 0.78009(13) 0.0374(5) Uani 1 1 d .
H26A H 0.4457 0.5748 0.8425 0.045 Uiso 1 1 calc R
H26B H 0.4705 0.6289 0.7503 0.045 Uiso 1 1 calc R
C27 C 0.26342(12) 0.55935(13) 0.78020(12) 0.0311(4) Uani 1 1 d .
C28 C 0.24516(13) 0.46478(13) 0.91812(13) 0.0366(5) Uani 1 1 d .
C29 C 0.19032(15) 0.38641(17) 0.85817(16) 0.0571(6) Uani 1 1 d .
H29A H 0.1593 0.3488 0.8985 0.068 Uiso 1 1 calc R
H29B H 0.2333 0.3469 0.8331 0.068 Uiso 1 1 calc R
H29C H 0.1429 0.4129 0.8042 0.068 Uiso 1 1 calc R
C30 C 0.31825(14) 0.42587(15) 1.00288(14) 0.0451(5) Uani 1 1 d .
H30A H 0.3581 0.4767 1.0359 0.054 Uiso 1 1 calc R
H30B H 0.3570 0.3800 0.9797 0.054 Uiso 1 1 calc R
H30C H 0.2869 0.3957 1.0479 0.054 Uiso 1 1 calc R
C31 C 0.18485(17) 0.53552(18) 0.95201(17) 0.0693(8) Uani 1 1 d .
H31A H 0.2243 0.5867 0.9849 0.083 Uiso 1 1 calc R
H31B H 0.1529 0.5058 0.9968 0.083 Uiso 1 1 calc R
H31C H 0.1381 0.5602 0.8964 0.083 Uiso 1 1 calc R

loop_
_atom_site_aniso_label
_atom_site_aniso_U_11
_atom_site_aniso_U_22
_atom_site_aniso_U_33
_atom_site_aniso_U_23
_atom_site_aniso_U_13
_atom_site_aniso_U_12
Cl1 0.0482(3) 0.0356(3) 0.0389(3) -0.0072(2) 0.0170(2) -0.0004(2)
O1 0.0329(6) 0.0317(8) 0.0299(7) 0.0069(5) 0.0013(5) -0.0001(5)
O2 0.0418(7) 0.0282(8) 0.0375(8) 0.0067(6) 0.0009(6) -0.0030(6)
O3 0.0534(8) 0.0336(8) 0.0236(7) 0.0031(6) 0.0003(6) -0.0119(6)
O4 0.0334(7) 0.0514(10) 0.0383(8) 0.0096(7) 0.0080(6) 0.0063(6)
O5 0.0371(7) 0.0361(8) 0.0292(7) 0.0051(6) 0.0086(5) 0.0057(6)
C1 0.0262(8) 0.0254(10) 0.0203(8) 0.0000(7) 0.0044(7) -0.0058(7)
C2 0.0264(8) 0.0297(10) 0.0220(9) -0.0004(7) 0.0044(7) -0.0036(7)
C3 0.0283(9) 0.0293(11) 0.0281(9) 0.0011(7) 0.0057(7) -0.0054(7)
C4 0.0296(9) 0.0250(10) 0.0261(9) 0.0019(7) 0.0045(7) -0.0044(7)
C5 0.0269(8) 0.0273(10) 0.0218(9) -0.0012(7) 0.0043(7) -0.0055(7)
C6 0.0297(9) 0.0265(10) 0.0207(8) -0.0009(7) 0.0066(7) -0.0009(7)
C7 0.0279(9) 0.0236(10) 0.0295(9) -0.0023(7) 0.0057(7) -0.0026(7)
C8 0.0311(9) 0.0300(11) 0.0314(10) -0.0026(8) 0.0030(8) -0.0039(8)
C9 0.0357(10) 0.0358(12) 0.0416(12) -0.0041(9) -0.0031(9) 0.0024(9)
C10 0.0294(10) 0.0440(14) 0.0666(15) -0.0032(11) 0.0021(10) -0.0101(9)
C11 0.0380(12) 0.0496(15) 0.0737(17) 0.0155(12) 0.0083(11) -0.0170(10)
C12 0.0359(10) 0.0362(12) 0.0477(12) 0.0111(9) 0.0045(9) -0.0064(9)
C13 0.0234(8) 0.0271(10) 0.0251(9) 0.0004(7) 0.0053(7) -0.0066(7)
C14 0.0255(9) 0.0338(11) 0.0260(9) 0.0019(7) 0.0023(7) -0.0015(7)
C15 0.0344(10) 0.0348(11) 0.0225(9) -0.0013(8) 0.0056(7) -0.0080(8)
C16 0.0315(9) 0.0262(10) 0.0314(10) -0.0034(7) 0.0120(8) -0.0053(7)
C17 0.0281(9) 0.0275(10) 0.0319(10) 0.0063(8) 0.0073(8) 0.0004(7)
C18 0.0281(9) 0.0315(11) 0.0231(9) 0.0028(7) 0.0044(7) -0.0050(7)
C19 0.0271(9) 0.0317(11) 0.0281(10) 0.0023(8) 0.0037(7) -0.0061(8)
C20 0.0549(13) 0.0496(14) 0.0236(10) 0.0080(9) -0.0021(9) -0.0132(10)
C21 0.108(2) 0.0590(17) 0.0295(12) -0.0027(11) -0.0020(12) -0.0288(15)
C22 0.0686(15) 0.0726(18) 0.0309(12) 0.0076(11) 0.0097(11) -0.0166(12)
C23 0.0558(15) 0.084(2) 0.0393(13) 0.0068(12) -0.0090(11) -0.0009(13)
C24 0.0338(9) 0.0254(10) 0.0293(10) 0.0006(7) 0.0044(8) -0.0031(8)
C25 0.0358(10) 0.0250(10) 0.0274(9) -0.0035(7) 0.0062(8) 0.0008(8)
C26 0.0387(11) 0.0432(13) 0.0294(10) -0.0037(9) 0.0068(8) -0.0031(9)
C27 0.0368(10) 0.0307(11) 0.0244(9) -0.0018(8) 0.0048(8) 0.0041(8)
C28 0.0434(11) 0.0356(12) 0.0359(11) 0.0071(9) 0.0196(9) 0.0080(9)
C29 0.0535(13) 0.0592(17) 0.0567(15) 0.0152(12) 0.0100(11) -0.0110(11)
C30 0.0587(13) 0.0421(13) 0.0357(11) 0.0085(9) 0.0137(10) 0.0099(10)
C31 0.0919(18) 0.0725(19) 0.0590(16) 0.0273(13) 0.0481(14) 0.0463(14)

loop_
_atom_type_symbol
_atom_type_description
_atom_type_scat_dispersion_real
_atom_type_scat_dispersion_imag
_atom_type_scat_source
C C 0.0033 0.0016 'International Tables Vol C Tables 4.2.6.8 and 6.1.1.4'
H H 0.0000 0.0000 'International Tables Vol C Tables 4.2.6.8 and 6.1.1.4'
O O 0.0106 0.0060 'International Tables Vol C Tables 4.2.6.8 and 6.1.1.4'
Cl Cl 0.1484 0.1585 'International Tables Vol C Tables 4.2.6.8 and 6.1.1.4'

loop_
_geom_angle_atom_site_label_1
_geom_angle_atom_site_label_2
_geom_angle_atom_site_label_3
_geom_angle
C19 O3 C20 121.60(15)
C27 O5 C28 121.72(13)
C5 C1 C6 126.89(14)
C5 C1 C2 112.16(14)
C6 C1 C2 120.65(14)
C13 C2 C1 113.40(14)
C13 C2 C3 113.83(13)
C1 C2 C3 102.30(13)
C13 C2 H2 109.0
C1 C2 H2 109.0
C3 C2 H2 109.0
C2 C3 C4 107.49(12)
C2 C3 H3A 110.2
C4 C3 H3A 110.2
C2 C3 H3B 110.2
C4 C3 H3B 110.2
H3A C3 H3B 108.5
C5 C4 C19 111.08(14)
C5 C4 C24 112.67(13)
C19 C4 C24 108.77(14)
C5 C4 C3 101.81(14)
C19 C4 C3 109.39(13)
C24 C4 C3 112.98(13)
C1 C5 C4 113.81(14)
C1 C5 H5 123.1
C4 C5 H5 123.1
O1 C6 C1 120.06(15)
O1 C6 C7 120.09(15)
C1 C6 C7 119.84(15)
C12 C7 C8 119.13(16)
C12 C7 C6 117.45(16)
C8 C7 C6 123.37(15)
C9 C8 C7 120.38(17)
C9 C8 H8 119.8
C7 C8 H8 119.8
C10 C9 C8 119.64(19)
C10 C9 H9 120.2
C8 C9 H9 120.2
C11 C10 C9 120.43(18)
C11 C10 H10 119.8
C9 C10 H10 119.8
C10 C11 C12 120.03(19)
C10 C11 H11 120.0
C12 C11 H11 120.0
C11 C12 C7 120.37(19)
C11 C12 H12 119.8
C7 C12 H12 119.8
C18 C13 C14 118.20(16)
C18 C13 C2 121.34(15)
C14 C13 C2 120.46(15)
C13 C14 C15 121.38(16)
C13 C14 H14 119.3
C15 C14 H14 119.3
C16 C15 C14 118.35(16)
C16 C15 H15 120.8
C14 C15 H15 120.8
C17 C16 C15 121.96(16)
C17 C16 Cl1 118.90(13)
C15 C16 Cl1 119.13(14)
C16 C17 C18 118.61(16)
C16 C17 H17 120.7
C18 C17 H17 120.7
C13 C18 C17 121.49(16)
C13 C18 H18 119.3
C17 C18 H18 119.3
O2 C19 O3 125.21(16)
O2 C19 C4 125.47(16)
O3 C19 C4 109.30(15)
O3 C20 C22 109.13(16)
O3 C20 C23 110.35(17)
C22 C20 C23 113.12(19)
O3 C20 C21 102.24(16)
C22 C20 C21 110.78(19)
C23 C20 C21 110.67(19)
C20 C21 H21A 109.5
C20 C21 H21B 109.5
H21A C21 H21B 109.5
C20 C21 H21C 109.5
H21A C21 H21C 109.5
H21B C21 H21C 109.5
C20 C22 H22A 109.5
C20 C22 H22B 109.5
H22A C22 H22B 109.5
C20 C22 H22C 109.5
H22A C22 H22C 109.5
H22B C22 H22C 109.5
C20 C23 H23A 109.5
C20 C23 H23B 109.5
H23A C23 H23B 109.5
C20 C23 H23C 109.5
H23A C23 H23C 109.5
H23B C23 H23C 109.5
C25 C24 C4 113.22(14)
C25 C24 H24A 108.9
C4 C24 H24A 108.9
C25 C24 H24B 108.9
C4 C24 H24B 108.9
H24A C24 H24B 107.7
C26 C25 C27 121.01(17)
C26 C25 C24 123.31(16)
C27 C25 C24 115.66(15)
C25 C26 H26A 120.0
C25 C26 H26B 120.0
H26A C26 H26B 120.0
O4 C27 O5 125.02(16)
O4 C27 C25 122.87(17)
O5 C27 C25 112.11(15)
O5 C28 C31 109.47(16)
O5 C28 C30 103.02(14)
C31 C28 C30 110.39(17)
O5 C28 C29 108.63(15)
C31 C28 C29 114.06(19)
C30 C28 C29 110.67(17)
C28 C29 H29A 109.5
C28 C29 H29B 109.5
H29A C29 H29B 109.5
C28 C29 H29C 109.5
H29A C29 H29C 109.5
H29B C29 H29C 109.5
C28 C30 H30A 109.5
C28 C30 H30B 109.5
H30A C30 H30B 109.5
C28 C30 H30C 109.5
H30A C30 H30C 109.5
H30B C30 H30C 109.5
C28 C31 H31A 109.5
C28 C31 H31B 109.5
H31A C31 H31B 109.5
C28 C31 H31C 109.5
H31A C31 H31C 109.5
H31B C31 H31C 109.5

loop_
_geom_bond_atom_site_label_1
_geom_bond_atom_site_label_2
_geom_bond_distance
Cl1 C16 1.7525(17)
O1 C6 1.2267(19)
O2 C19 1.206(2)
O3 C19 1.349(2)
O3 C20 1.481(2)
O4 C27 1.211(2)
O5 C27 1.334(2)
O5 C28 1.484(2)
C1 C5 1.330(2)
C1 C6 1.475(2)
C1 C2 1.523(2)
C2 C13 1.519(2)
C2 C3 1.548(2)
C2 H2 1.0000
C3 C4 1.568(2)
C3 H3A 0.9900
C3 H3B 0.9900
C4 C5 1.505(2)
C4 C19 1.523(2)
C4 C24 1.550(2)
C5 H5 0.9500
C6 C7 1.495(2)
C7 C12 1.386(2)
C7 C8 1.390(2)
C8 C9 1.390(2)
C8 H8 0.9500
C9 C10 1.380(3)
C9 H9 0.9500
C10 C11 1.375(3)
C10 H10 0.9500
C11 C12 1.385(3)
C11 H11 0.9500
C12 H12 0.9500
C13 C18 1.388(2)
C13 C14 1.391(2)
C14 C15 1.395(2)
C14 H14 0.9500
C15 C16 1.378(2)
C15 H15 0.9500
C16 C17 1.378(2)
C17 C18 1.389(2)
C17 H17 0.9500
C18 H18 0.9500
C20 C22 1.508(3)
C20 C23 1.510(3)
C20 C21 1.513(3)
C21 H21A 0.9800
C21 H21B 0.9800
C21 H21C 0.9800
C22 H22A 0.9800
C22 H22B 0.9800
C22 H22C 0.9800
C23 H23A 0.9800
C23 H23B 0.9800
C23 H23C 0.9800
C24 C25 1.507(2)
C24 H24A 0.9900
C24 H24B 0.9900
C25 C26 1.326(2)
C25 C27 1.501(2)
C26 H26A 0.9500
C26 H26B 0.9500
C28 C31 1.503(3)
C28 C30 1.514(3)
C28 C29 1.518(3)
C29 H29A 0.9800
C29 H29B 0.9800
C29 H29C 0.9800
C30 H30A 0.9800
C30 H30B 0.9800
C30 H30C 0.9800
C31 H31A 0.9800
C31 H31B 0.9800
C31 H31C 0.9800

loop_
_geom_torsion_atom_site_label_1
_geom_torsion_atom_site_label_2
_geom_torsion_atom_site_label_3
_geom_torsion_atom_site_label_4
_geom_torsion
C5 C1 C2 C13 -133.51(16)
C6 C1 C2 C13 52.3(2)
C5 C1 C2 C3 -10.48(18)
C6 C1 C2 C3 175.35(14)
C13 C2 C3 C4 137.92(14)
C1 C2 C3 C4 15.19(16)
C2 C3 C4 C5 -14.54(16)
C2 C3 C4 C19 -132.13(15)
C2 C3 C4 C24 106.55(15)
C6 C1 C5 C4 174.96(15)
C2 C1 C5 C4 1.2(2)
C19 C4 C5 C1 124.84(16)
C24 C4 C5 C1 -112.83(16)
C3 C4 C5 C1 8.47(18)
C5 C1 C6 O1 -149.72(17)
C2 C1 C6 O1 23.5(2)
C5 C1 C6 C7 30.5(2)
C2 C1 C6 C7 -156.21(15)
O1 C6 C7 C12 23.6(2)
C1 C6 C7 C12 -156.69(16)
O1 C6 C7 C8 -153.90(16)
C1 C6 C7 C8 25.8(2)
C12 C7 C8 C9 0.9(3)
C6 C7 C8 C9 178.34(16)
C7 C8 C9 C10 0.0(3)
C8 C9 C10 C11 -1.0(3)
C9 C10 C11 C12 1.2(3)
C10 C11 C12 C7 -0.3(3)
C8 C7 C12 C11 -0.7(3)
C6 C7 C12 C11 -178.33(18)
C1 C2 C13 C18 -124.51(16)
C3 C2 C13 C18 119.07(16)
C1 C2 C13 C14 55.5(2)
C3 C2 C13 C14 -60.9(2)
C18 C13 C14 C15 -0.1(2)
C2 C13 C14 C15 179.89(15)
C13 C14 C15 C16 -0.4(2)
C14 C15 C16 C17 0.3(2)
C14 C15 C16 Cl1 178.87(12)
C15 C16 C17 C18 0.3(2)
Cl1 C16 C17 C18 -178.26(12)
C14 C13 C18 C17 0.7(2)
C2 C13 C18 C17 -179.25(15)
C16 C17 C18 C13 -0.8(2)
C20 O3 C19 O2 3.6(3)
C20 O3 C19 C4 -174.94(14)
C5 C4 C19 O2 144.03(17)
C24 C4 C19 O2 19.5(2)
C3 C4 C19 O2 -104.37(19)
C5 C4 C19 O3 -37.48(18)
C24 C4 C19 O3 -162.05(13)
C3 C4 C19 O3 74.12(17)
C19 O3 C20 C22 63.7(2)
C19 O3 C20 C23 -61.2(2)
C19 O3 C20 C21 -178.92(16)
C5 C4 C24 C25 54.57(19)
C19 C4 C24 C25 178.19(14)
C3 C4 C24 C25 -60.14(18)
C4 C24 C25 C26 94.6(2)
C4 C24 C25 C27 -87.03(17)
C28 O5 C27 O4 0.0(3)
C28 O5 C27 C25 179.56(14)
C26 C25 C27 O4 170.10(18)
C24 C25 C27 O4 -8.4(3)
C26 C25 C27 O5 -9.5(2)
C24 C25 C27 O5 172.04(15)
C27 O5 C28 C31 -59.7(2)
C27 O5 C28 C30 -177.14(15)
C27 O5 C28 C29 65.5(2)
